data_7223293
loop_
_publ_author_name
'Mondal, Pradip Kumar'
'Chopra, Deepak'

_publ_section_title
;
 Crystal structure landscape of conformationally flexible organo-fluorine
 compounds
;
_journal_issue 1
_journal_name_full CrystEngComm
_journal_page_first 48
_journal_paper_doi 10.1039/C5CE01721A
_journal_volume 18
_journal_year 2016
_chemical_formula_sum 'C13 H7 F4 N O'
_chemical_formula_weight 269.20
_chemical_name_systematic N-(3,4-difluorophenyl)-3,5-difluorobenzamide
_space_group_crystal_system monoclinic
_space_group_IT_number 14
_space_group_name_Hall '-P 2yn'
_space_group_name_H-M_alt 'P 1 21/n 1'
_symmetry_space_group_name_Hall '-P 2yn'
_symmetry_space_group_name_H-M 'P 1 21/n 1'
_atom_sites_solution_hydrogens geom
_audit_creation_method SHELXL-2014/7
_audit_update_record
;
2015-11-16 deposited with the CCDC.
2015-11-17 downloaded from the CCDC.
;
_cell_angle_alpha 90
_cell_angle_beta 91.829(3)
_cell_angle_gamma 90
_cell_formula_units_Z 4
_cell_length_a 4.9514(4)
_cell_length_b 8.6873(8)
_cell_length_c 25.517(2)
_cell_measurement_temperature 100(2)
_cell_volume 1097.04(16)
_computing_structure_refinement 'SHELXL-2014/7 (Sheldrick, 2014)'
_diffrn_ambient_temperature 100(2)
_diffrn_measured_fraction_theta_full 0.993
_diffrn_measured_fraction_theta_max 0.993
_diffrn_measurement_device_type goniometer
_diffrn_radiation_type MoK\a
_diffrn_radiation_wavelength 0.71073
_diffrn_reflns_av_R_equivalents 0.0589
_diffrn_reflns_av_unetI/netI 0.0437
_diffrn_reflns_laue_measured_fraction_full 0.993
_diffrn_reflns_laue_measured_fraction_max 0.993
_diffrn_reflns_limit_h_max 5
_diffrn_reflns_limit_h_min -6
_diffrn_reflns_limit_k_max 10
_diffrn_reflns_limit_k_min -10
_diffrn_reflns_limit_l_max 31
_diffrn_reflns_limit_l_min -31
_diffrn_reflns_number 15690
_diffrn_reflns_point_group_measured_fraction_full 0.993
_diffrn_reflns_point_group_measured_fraction_max 0.993
_diffrn_reflns_theta_full 25.242
_diffrn_reflns_theta_max 26.372
_diffrn_reflns_theta_min 2.477
_exptl_absorpt_coefficient_mu 0.150
_exptl_absorpt_correction_T_max 0.985
_exptl_absorpt_correction_T_min 0.921
_exptl_absorpt_correction_type multi-scan
_exptl_absorpt_process_details SABADS
_exptl_crystal_density_diffrn 1.630
_exptl_crystal_description Plate
_exptl_crystal_F_000 544
_exptl_crystal_size_max 0.500
_exptl_crystal_size_mid 0.140
_exptl_crystal_size_min 0.050
_refine_diff_density_max 0.427
_refine_diff_density_min -0.230
_refine_diff_density_rms 0.050
_refine_ls_extinction_method none
_refine_ls_goodness_of_fit_ref 1.057
_refine_ls_hydrogen_treatment constr
_refine_ls_matrix_type full
_refine_ls_number_parameters 182
_refine_ls_number_reflns 2234
_refine_ls_number_restraints 0
_refine_ls_restrained_S_all 1.057
_refine_ls_R_factor_all 0.1032
_refine_ls_R_factor_gt 0.0583
_refine_ls_shift/su_max 0.001
_refine_ls_shift/su_mean 0.000
_refine_ls_structure_factor_coef Fsqd
_refine_ls_weighting_details 'w=1/[\s^2^(Fo^2^)+(0.0570P)^2^+0.9129P] where P=(Fo^2^+2Fc^2^)/3'
_refine_ls_weighting_scheme calc
_refine_ls_wR_factor_gt 0.1332
_refine_ls_wR_factor_ref 0.1530
_reflns_Friedel_coverage 0.000
_reflns_number_gt 1430
_reflns_number_total 2234
_reflns_threshold_expression 'I > 2\s(I)'
_cod_data_source_file c5ce01721a2.cif
_cod_data_source_block P3435
_cod_depositor_comments 'Adding full bibliography for 7223280--7223294.cif.'
_cod_original_cell_volume 1097.04(17)
_cod_database_code 7223293
_shelx_shelxl_version_number 2014/7
_shelx_space_group_comment
;
The symmetry employed for this shelxl refinement is uniquely defined
by the following loop, which should always be used as a source of
symmetry information in preference to the above space-group names.
They are only intended as comments.
;
_shelx_estimated_absorpt_t_min 0.929
_shelx_estimated_absorpt_t_max 0.993

loop_
_space_group_symop_operation_xyz
'x, y, z'
'-x+1/2, y+1/2, -z+1/2'
'-x, -y, -z'
'x-1/2, -y-1/2, z-1/2'

loop_
_atom_site_label
_atom_site_type_symbol
_atom_site_fract_x
_atom_site_fract_y
_atom_site_fract_z
_atom_site_U_iso_or_equiv
_atom_site_adp_type
_atom_site_occupancy
_atom_site_site_symmetry_order
_atom_site_calc_flag
_atom_site_refinement_flags_posn
_atom_site_refinement_flags_adp
_atom_site_refinement_flags_occupancy
_atom_site_disorder_assembly
_atom_site_disorder_group
F1 F 0.8918(4) 0.0018(2) 1.08170(7) 0.0608(6) Uani 1 1 d . . . . .
F2 F 0.1809(4) 0.3035(2) 1.14028(7) 0.0653(6) Uani 1 1 d . . . . .
F3A F 0.4972(5) 0.4474(3) 0.71049(7) 0.0844(7) Uani 0.631(6) 1 d . . P A 1
F4A F 0.1642(7) 0.5742(4) 0.77250(12) 0.0764(13) Uani 0.631(6) 1 d . . P A 1
C8A C 0.5240(6) 0.3451(3) 0.86728(11) 0.0395(7) Uani 0.631(6) 1 d . . P A 1
C9A C 0.7062(6) 0.2768(4) 0.83423(12) 0.0493(8) Uani 0.631(6) 1 d . . P A 1
H9A H 0.8374 0.2066 0.8480 0.059 Uiso 0.631(6) 1 calc R U P A 1
C10A C 0.6970(7) 0.3104(4) 0.78198(12) 0.0575(9) Uani 0.631(6) 1 d . . P A 1
H10A H 0.8210 0.2629 0.7594 0.069 Uiso 0.631(6) 1 calc R U P A 1
C11A C 0.5121(7) 0.4111(4) 0.76221(12) 0.0561(9) Uani 0.631(6) 1 d . . P A 1
C12A C 0.3310(7) 0.4776(4) 0.79421(13) 0.0550(9) Uani 0.631(6) 1 d . . P A 1
C13A C 0.3343(6) 0.4467(3) 0.84718(12) 0.0471(8) Uani 0.631(6) 1 d . . P A 1
H13A H 0.2084 0.4944 0.8693 0.057 Uiso 0.631(6) 1 calc R U P A 1
F3B F 0.4972(5) 0.4474(3) 0.71049(7) 0.0844(7) Uani 0.369(6) 1 d . . P A 2
F4B F 0.8632(12) 0.2685(7) 0.7491(2) 0.079(2) Uani 0.369(6) 1 d . . P A 2
C8B C 0.5240(6) 0.3451(3) 0.86728(11) 0.0395(7) Uani 0.369(6) 1 d . . P A 2
C9B C 0.3343(6) 0.4467(3) 0.84718(12) 0.0471(8) Uani 0.369(6) 1 d . . P A 2
H9B H 0.2084 0.4944 0.8693 0.057 Uiso 0.369(6) 1 calc R U P A 2
C10B C 0.3310(7) 0.4776(4) 0.79421(13) 0.0550(9) Uani 0.369(6) 1 d . . P A 2
H10B H 0.1998 0.5467 0.7798 0.066 Uiso 0.369(6) 1 calc R U P A 2
C11B C 0.5121(7) 0.4111(4) 0.76221(12) 0.0561(9) Uani 0.369(6) 1 d . . P A 2
C12B C 0.6970(7) 0.3104(4) 0.78198(12) 0.0575(9) Uani 0.369(6) 1 d . . P A 2
C13B C 0.7062(6) 0.2768(4) 0.83423(12) 0.0493(8) Uani 0.369(6) 1 d . . P A 2
H13B H 0.8374 0.2066 0.8480 0.059 Uiso 0.369(6) 1 calc R U P A 2
O1 O 0.1265(4) 0.3518(2) 0.94589(7) 0.0449(5) Uani 1 1 d . . . . .
N1 N 0.5563(5) 0.3105(3) 0.92168(9) 0.0420(6) Uani 1 1 d . . . . .
H1 H 0.7195 0.2856 0.9334 0.050 Uiso 1 1 calc R U . A 1
C1 C 0.4426(5) 0.2594(3) 1.01111(10) 0.0350(6) Uani 1 1 d . . . . .
C2 C 0.6516(6) 0.1565(3) 1.02163(11) 0.0389(7) Uani 1 1 d . . . . .
H2 H 0.7638 0.1222 0.9945 0.047 Uiso 1 1 calc R U . . .
C3 C 0.6927(6) 0.1054(3) 1.07213(12) 0.0425(7) Uani 1 1 d . . . . .
C4 C 0.5383(6) 0.1522(3) 1.11302(12) 0.0451(7) Uani 1 1 d . . . . .
H4 H 0.5694 0.1153 1.1477 0.054 Uiso 1 1 calc R U . . .
C5 C 0.3372(6) 0.2550(3) 1.10068(11) 0.0423(7) Uani 1 1 d . . . . .
C6 C 0.2832(6) 0.3095(3) 1.05143(11) 0.0383(7) Uani 1 1 d . . . . .
H6 H 0.1396 0.3801 1.0448 0.046 Uiso 1 1 calc R U . . .
C7 C 0.3603(6) 0.3126(3) 0.95631(11) 0.0399(7) Uani 1 1 d . . . . .

loop_
_atom_site_aniso_label
_atom_site_aniso_U_11
_atom_site_aniso_U_22
_atom_site_aniso_U_33
_atom_site_aniso_U_23
_atom_site_aniso_U_13
_atom_site_aniso_U_12
F1 0.0547(12) 0.0495(11) 0.0773(13) 0.0073(9) -0.0115(9) 0.0140(9)
F2 0.0635(13) 0.0813(14) 0.0518(11) -0.0050(10) 0.0149(9) 0.0072(11)
F3A 0.1098(18) 0.0980(17) 0.0447(11) 0.0057(11) -0.0072(11) -0.0124(14)
F4A 0.073(2) 0.081(2) 0.076(2) 0.0320(18) -0.0022(16) 0.0299(19)
C8A 0.0358(16) 0.0390(16) 0.0433(16) 0.0017(13) -0.0047(12) -0.0070(13)
C9A 0.0418(18) 0.0524(19) 0.0531(19) -0.0067(15) -0.0055(14) 0.0030(14)
C10A 0.056(2) 0.069(2) 0.0464(19) -0.0099(17) -0.0002(16) -0.0048(18)
C11A 0.062(2) 0.067(2) 0.0387(18) 0.0023(16) -0.0054(15) -0.0169(19)
C12A 0.049(2) 0.055(2) 0.060(2) 0.0156(17) -0.0117(16) -0.0068(16)
C13A 0.0436(18) 0.0436(17) 0.0543(19) 0.0065(14) 0.0043(14) -0.0003(14)
F3B 0.1098(18) 0.0980(17) 0.0447(11) 0.0057(11) -0.0072(11) -0.0124(14)
F4B 0.080(4) 0.097(5) 0.063(4) -0.034(3) 0.021(3) 0.016(3)
C8B 0.0358(16) 0.0390(16) 0.0433(16) 0.0017(13) -0.0047(12) -0.0070(13)
C9B 0.0436(18) 0.0436(17) 0.0543(19) 0.0065(14) 0.0043(14) -0.0003(14)
C10B 0.049(2) 0.055(2) 0.060(2) 0.0156(17) -0.0117(16) -0.0068(16)
C11B 0.062(2) 0.067(2) 0.0387(18) 0.0023(16) -0.0054(15) -0.0169(19)
C12B 0.056(2) 0.069(2) 0.0464(19) -0.0099(17) -0.0002(16) -0.0048(18)
C13B 0.0418(18) 0.0524(19) 0.0531(19) -0.0067(15) -0.0055(14) 0.0030(14)
O1 0.0214(11) 0.0600(13) 0.0530(12) 0.0058(10) -0.0018(8) 0.0047(9)
N1 0.0280(13) 0.0467(14) 0.0510(15) -0.0018(11) -0.0010(10) 0.0013(11)
C1 0.0307(15) 0.0299(14) 0.0441(16) -0.0011(12) -0.0022(11) -0.0079(12)
C2 0.0333(16) 0.0341(15) 0.0493(17) -0.0057(13) 0.0044(12) -0.0071(12)
C3 0.0315(16) 0.0325(15) 0.063(2) 0.0007(14) -0.0090(13) -0.0011(12)
C4 0.0459(18) 0.0465(17) 0.0424(16) 0.0034(14) -0.0068(13) -0.0063(14)
C5 0.0381(17) 0.0454(17) 0.0435(17) -0.0069(14) 0.0049(13) -0.0050(14)
C6 0.0318(15) 0.0359(15) 0.0471(17) -0.0016(13) -0.0024(12) -0.0035(12)
C7 0.0331(17) 0.0313(15) 0.0553(18) -0.0060(13) 0.0014(13) -0.0034(12)

loop_
_atom_type_symbol
_atom_type_description
_atom_type_scat_dispersion_real
_atom_type_scat_dispersion_imag
_atom_type_scat_source
C C 0.0033 0.0016 'International Tables Vol C Tables 4.2.6.8 and 6.1.1.4'
H H 0.0000 0.0000 'International Tables Vol C Tables 4.2.6.8 and 6.1.1.4'
N N 0.0061 0.0033 'International Tables Vol C Tables 4.2.6.8 and 6.1.1.4'
O O 0.0106 0.0060 'International Tables Vol C Tables 4.2.6.8 and 6.1.1.4'
F F 0.0171 0.0103 'International Tables Vol C Tables 4.2.6.8 and 6.1.1.4'

loop_
_geom_angle_atom_site_label_1
_geom_angle_atom_site_label_2
_geom_angle_atom_site_label_3
_geom_angle
C13A C8A C9A 119.8(3)
C13A C8A N1 123.6(3)
C9A C8A N1 116.5(3)
C10A C9A C8A 120.0(3)
C10A C9A H9A 120.0
C8A C9A H9A 120.0
C11A C10A C9A 120.3(3)
C11A C10A H10A 119.8
C9A C10A H10A 119.8
C10A C11A F3A 121.9(3)
C10A C11A C12A 120.1(3)
F3A C11A C12A 117.9(3)
F4A C12A C11A 116.3(3)
F4A C12A C13A 122.4(3)
C11A C12A C13A 121.2(3)
C8A C13A C12A 118.5(3)
C8A C13A H13A 120.7
C12A C13A H13A 120.7
C9B C8B C13B 119.8(3)
C9B C8B N1 123.6(3)
C13B C8B N1 116.5(3)
C8B C9B C10B 118.5(3)
C8B C9B H9B 120.7
C10B C9B H9B 120.7
C11B C10B C9B 121.2(3)
C11B C10B H10B 119.4
C9B C10B H10B 119.4
C12B C11B F3B 121.9(3)
C12B C11B C10B 120.1(3)
F3B C11B C10B 117.9(3)
F4B C12B C11B 113.0(4)
F4B C12B C13B 126.3(5)
C11B C12B C13B 120.3(3)
C12B C13B C8B 120.0(3)
C12B C13B H13B 120.0
C8B C13B H13B 120.0
C7 N1 C8A 125.5(2)
C7 N1 C8B 125.5(2)
C7 N1 H1 117.2
C8A N1 H1 117.2
C6 C1 C2 119.8(3)
C6 C1 C7 116.5(2)
C2 C1 C7 123.5(2)
C3 C2 C1 118.5(3)
C3 C2 H2 120.7
C1 C2 H2 120.7
F1 C3 C2 118.1(3)
F1 C3 C4 118.7(3)
C2 C3 C4 123.2(3)
C5 C4 C3 115.9(3)
C5 C4 H4 122.0
C3 C4 H4 122.0
F2 C5 C6 118.6(3)
F2 C5 C4 117.3(3)
C6 C5 C4 124.0(3)
C5 C6 C1 118.5(3)
C5 C6 H6 120.8
C1 C6 H6 120.8
O1 C7 N1 124.2(3)
O1 C7 C1 120.5(2)
N1 C7 C1 115.3(3)

loop_
_geom_bond_atom_site_label_1
_geom_bond_atom_site_label_2
_geom_bond_distance
F1 C3 1.352(3)
F2 C5 1.359(3)
F3A C11A 1.357(3)
F4A C12A 1.290(4)
C8A C13A 1.376(4)
C8A C9A 1.388(4)
C8A N1 1.424(3)
C9A C10A 1.364(4)
C9A H9A 0.9500
C10A C11A 1.351(5)
C10A H10A 0.9500
C11A C12A 1.361(5)
C12A C13A 1.378(4)
C13A H13A 0.9500
F3B C11B 1.357(3)
F4B C12B 1.249(6)
C8B C9B 1.376(4)
C8B C13B 1.388(4)
C8B N1 1.424(3)
C9B C10B 1.378(4)
C9B H9B 0.9500
C10B C11B 1.361(5)
C10B H10B 0.9500
C11B C12B 1.351(5)
C12B C13B 1.364(4)
C13B H13B 0.9500
O1 C7 1.227(3)
N1 C7 1.334(4)
N1 H1 0.8800
C1 C6 1.387(4)
C1 C2 1.387(4)
C1 C7 1.516(4)
C2 C3 1.372(4)
C2 H2 0.9500
C3 C4 1.374(4)
C4 C5 1.367(4)
C4 H4 0.9500
C5 C6 1.361(4)
C6 H6 0.9500

loop_
_geom_torsion_atom_site_label_1
_geom_torsion_atom_site_label_2
_geom_torsion_atom_site_label_3
_geom_torsion_atom_site_label_4
_geom_torsion
C13A C8A C9A C10A 0.0(5)
N1 C8A C9A C10A -176.7(3)
C8A C9A C10A C11A 0.5(5)
C9A C10A C11A F3A 179.9(3)
C9A C10A C11A C12A -1.1(5)
C10A C11A C12A F4A 178.9(3)
F3A C11A C12A F4A -2.1(5)
C10A C11A C12A C13A 1.2(5)
F3A C11A C12A C13A -179.8(3)
C9A C8A C13A C12A 0.1(4)
N1 C8A C13A C12A 176.5(3)
F4A C12A C13A C8A -178.3(3)
C11A C12A C13A C8A -0.7(5)
C13B C8B C9B C10B 0.1(4)
N1 C8B C9B C10B 176.5(3)
C8B C9B C10B C11B -0.7(5)
C9B C10B C11B C12B 1.2(5)
C9B C10B C11B F3B -179.8(3)
F3B C11B C12B F4B 6.6(6)
C10B C11B C12B F4B -174.5(4)
F3B C11B C12B C13B 179.9(3)
C10B C11B C12B C13B -1.1(5)
F4B C12B C13B C8B 172.9(5)
C11B C12B C13B C8B 0.5(5)
C9B C8B C13B C12B 0.0(5)
N1 C8B C13B C12B -176.7(3)
C13A C8A N1 C7 30.2(4)
C9A C8A N1 C7 -153.2(3)
C9B C8B N1 C7 30.2(4)
C13B C8B N1 C7 -153.2(3)
C6 C1 C2 C3 0.8(4)
C7 C1 C2 C3 -174.1(2)
C1 C2 C3 F1 178.1(2)
C1 C2 C3 C4 -0.6(4)
F1 C3 C4 C5 -178.9(2)
C2 C3 C4 C5 -0.2(4)
C3 C4 C5 F2 180.0(3)
C3 C4 C5 C6 0.8(4)
F2 C5 C6 C1 -179.8(2)
C4 C5 C6 C1 -0.7(4)
C2 C1 C6 C5 -0.1(4)
C7 C1 C6 C5 175.0(2)
C8A N1 C7 O1 -3.3(5)
C8B N1 C7 O1 -3.3(5)
C8A N1 C7 C1 175.5(2)
C8B N1 C7 C1 175.5(2)
C6 C1 C7 O1 -23.3(4)
C2 C1 C7 O1 151.7(3)
C6 C1 C7 N1 157.8(2)
C2 C1 C7 N1 -27.2(4)
